data_1565602
loop_
_publ_author_name
'Gao, Yunpeng'
'Feng, Chi'
'Seo, Tamae'
'Kubota, Koji'
'Ito, Hajime'

_publ_section_title
;
 Efficient access to materials-oriented aromatic alkynes via the
 mechanochemical Sonogashira coupling of solid aryl halides with large
 polycyclic conjugated systems
;
_journal_issue 2
_journal_name_full 'Chemical Science'
_journal_page_first 430
_journal_page_last 438
_journal_paper_doi 10.1039/D1SC05257H
_journal_volume 13
_journal_year 2022
_chemical_formula_moiety 'C40 H52 O2 S2 Si2'
_chemical_formula_sum 'C40 H52 O2 S2 Si2'
_chemical_formula_weight 685.11
_chemical_melting_point 567.5(15)
_chemical_name_systematic 5,5''''-bis((triisopropylsilyl)ethynyl)-2,2':5',2'':5'',2''':5''',2''''-quinquethiophene
_space_group_crystal_system triclinic
_space_group_IT_number 2
_space_group_name_Hall '-P 1'
_space_group_name_H-M_alt 'P -1'
_atom_sites_solution_hydrogens geom
_atom_sites_solution_primary dual
_audit_creation_date 2021-08-30
_audit_creation_method
;
Olex2 1.2
(compiled 2018.05.29 svn.r3508 for OlexSys, GUI svn.r5506)
;
_audit_update_record
;
2021-08-30 deposited with the CCDC.	2021-12-08 downloaded from the CCDC.
;
_cell_angle_alpha 105.307(3)
_cell_angle_beta 109.588(4)
_cell_angle_gamma 90.479(3)
_cell_formula_units_Z 4
_cell_length_a 14.2639(6)
_cell_length_b 14.5005(4)
_cell_length_c 20.4969(7)
_cell_measurement_reflns_used 10347
_cell_measurement_temperature 123
_cell_measurement_theta_max 75.9920
_cell_measurement_theta_min 3.1320
_cell_volume 3830.5(3)
_computing_cell_refinement 'CrysAlisPro 1.171.41.110a (Rigaku OD, 2021)'
_computing_data_collection 'CrysAlisPro 1.171.41.110a (Rigaku OD, 2021)'
_computing_data_reduction 'CrysAlisPro 1.171.41.110a (Rigaku OD, 2021)'
_computing_molecular_graphics 'Olex2 (Dolomanov et al., 2009)'
_computing_publication_material 'Olex2 (Dolomanov et al., 2009)'
_computing_structure_refinement 'ShelXL (Sheldrick, 2015)'
_computing_structure_solution 'ShelXT (Sheldrick, 2015)'
_diffrn_ambient_temperature 123
_diffrn_detector 'PLATUS 200K area detector'
_diffrn_detector_area_resol_mean 5.811
_diffrn_detector_type 'HPC area detector'
_diffrn_measured_fraction_theta_full 0.781
_diffrn_measured_fraction_theta_max 0.738
_diffrn_measurement_details
;
List of Runs (angles in degrees, time in seconds):

  # Type    Start    End  Width  t~exp~   \w     \q     \k     \f   Frames
#--------------------------------------------------------------------------
  1  \w     67.00  93.00   0.50    0.50    --    5.00  55.00  30.00   52
  2  \w     10.00  47.00   0.50    0.50    --  -42.82  46.00-120.00   74
  3  \w    -82.00 -30.00   0.50    0.50    --  -42.82  46.00-120.00  104
  4  \w   -132.00 -85.00   0.50    0.50    --  -42.82  46.00-120.00   94
  5  \w   -134.00  45.00   0.50    0.50    --  -44.78  46.00 -60.00  358
  6  \w   -178.00 -24.00   0.50    1.54    -- -110.00  55.00-104.10  308
  7  \w    -80.00 -21.00   0.50    1.54    -- -110.00   0.00 -30.00  118
  8  \w   -172.00-135.00   0.50    1.54    -- -110.00  55.00 -31.58   74
  9  \w   -188.00-157.00   0.50    1.54    -- -110.00  54.00-139.17   62
 10  \w   -134.00-107.00   0.50    1.54    -- -110.00   0.00 -30.00   54
 11  \w   -166.00-116.00   0.50    1.54    -- -110.00  55.00 -53.97  100
 12  \w    -72.00 -28.00   0.50    1.54    -- -110.00  55.00 -53.97   88
 13  \w   -122.00 -21.00   0.50    1.54    -- -110.00  55.00 -31.58  202
 14  \w   -199.00 -71.00   0.50    1.54    -- -110.00  49.00-131.53  256
;
_diffrn_measurement_device 'four-circle diffractometer'
_diffrn_measurement_device_type 'Rigaku XtaLAB P200'
_diffrn_measurement_method '\w scans'
_diffrn_orient_matrix_type 'CrysAlisPro convention (1999,Acta A55,543-557)'
_diffrn_orient_matrix_UB_11 -0.1033154000
_diffrn_orient_matrix_UB_12 -0.0140010000
_diffrn_orient_matrix_UB_13 0.0065614000
_diffrn_orient_matrix_UB_21 0.0436734000
_diffrn_orient_matrix_UB_22 0.0558632000
_diffrn_orient_matrix_UB_23 0.0806967000
_diffrn_orient_matrix_UB_31 -0.0266785000
_diffrn_orient_matrix_UB_32 0.0946341000
_diffrn_orient_matrix_UB_33 -0.0190889000
_diffrn_radiation_monochromator 'multi-layer mirror optics'
_diffrn_radiation_probe x-ray
_diffrn_radiation_type CuK\a
_diffrn_radiation_wavelength 1.54184
_diffrn_reflns_av_R_equivalents 0.0243
_diffrn_reflns_av_unetI/netI 0.0367
_diffrn_reflns_Laue_measured_fraction_full 0.781
_diffrn_reflns_Laue_measured_fraction_max 0.738
_diffrn_reflns_limit_h_max 15
_diffrn_reflns_limit_h_min -17
_diffrn_reflns_limit_k_max 17
_diffrn_reflns_limit_k_min -15
_diffrn_reflns_limit_l_max 19
_diffrn_reflns_limit_l_min -25
_diffrn_reflns_number 22451
_diffrn_reflns_point_group_measured_fraction_full 0.781
_diffrn_reflns_point_group_measured_fraction_max 0.738
_diffrn_reflns_theta_full 67.684
_diffrn_reflns_theta_max 76.522
_diffrn_reflns_theta_min 2.386
_diffrn_source 'rotating anode X-ray generator'
_diffrn_source_type micromax007
_exptl_absorpt_coefficient_mu 2.101
_exptl_absorpt_correction_T_max 1.00000
_exptl_absorpt_correction_T_min 0.72434
_exptl_absorpt_correction_type multi-scan
_exptl_absorpt_process_details
;
CrysAlisPro 1.171.41.110a (Rigaku Oxford Diffraction, 2021)
Empirical absorption correction using spherical harmonics,
implemented in SCALE3 ABSPACK scaling algorithm.
;
_exptl_crystal_colour red
_exptl_crystal_colour_primary red
_exptl_crystal_density_diffrn 1.188
_exptl_crystal_description plate
_exptl_crystal_F_000 1472
_exptl_crystal_recrystallization_method 'Re-crystallisation from solvent: hexane/dichloromethane'
_exptl_crystal_size_max 0.25
_exptl_crystal_size_mid 0.2
_exptl_crystal_size_min 0.04
_refine_diff_density_max 0.574
_refine_diff_density_min -0.279
_refine_diff_density_rms 0.099
_refine_ls_extinction_coef 0.00101(9)
_refine_ls_extinction_expression Fc^*^=kFc[1+0.001xFc^2^\l^3^/sin(2\q)]^-1/4^
_refine_ls_extinction_method 'SHELXL-2018/1 (Sheldrick 2018)'
_refine_ls_goodness_of_fit_ref 1.048
_refine_ls_hydrogen_treatment constr
_refine_ls_matrix_type full
_refine_ls_number_parameters 858
_refine_ls_number_reflns 11884
_refine_ls_number_restraints 0
_refine_ls_restrained_S_all 1.048
_refine_ls_R_factor_all 0.0468
_refine_ls_R_factor_gt 0.0408
_refine_ls_shift/su_max 0.001
_refine_ls_shift/su_mean 0.000
_refine_ls_structure_factor_coef Fsqd
_refine_ls_weighting_details 'w=1/[\s^2^(Fo^2^)+(0.0703P)^2^+1.1402P] where P=(Fo^2^+2Fc^2^)/3'
_refine_ls_weighting_scheme calc
_refine_ls_wR_factor_gt 0.1090
_refine_ls_wR_factor_ref 0.1148
_reflns_Friedel_coverage 0.000
_reflns_number_gt 10433
_reflns_number_total 11884
_reflns_threshold_expression 'I > 2\s(I)'
_cod_data_source_file d1sc05257h2.cif
_cod_data_source_block 20210818-gyp-1-3ac-3_auto
_cod_depositor_comments
;
The following automatic conversions were performed:

data item '_chemical_melting_point' value '566-569' was changed to
'567.5(15)' -- the average value was taken and precision was
estimated.

Automatic conversion script
Id: cif_fix_values 7556 2019-12-06 15:28:31Z antanas 

 Adding full bibliography for 1565602--1565603.cif.
;
_cod_database_code 1565602
_shelx_shelxl_version_number 2018/1
_chemical_oxdiff_formula 'C H O S Si'
_shelx_space_group_comment
;
The symmetry employed for this shelxl refinement is uniquely defined
by the following loop, which should always be used as a source of
symmetry information in preference to the above space-group names.
They are only intended as comments.
;
_shelx_estimated_absorpt_t_max 0.921
_shelx_estimated_absorpt_t_min 0.622
_diffrn_oxdiff_digest_frames
;
012c6e8689d061ef3e4638972eb59fbeb0000311525
;
_reflns_odcompleteness_completeness 78.21
_reflns_odcompleteness_iscentric 1
_reflns_odcompleteness_theta 66.97
_olex2_refinement_description
;
1. Fixed Uiso
 At 1.2 times of:
  All C(H) groups
 At 1.5 times of:
  All C(H,H,H) groups
2.a Ternary CH refined with riding coordinates:
 C41(H41), C87(H87), C27(H27), C73(H73), C68(H68), C70(H70), C22(H22),
 C24(H24), C82(H82), C36(H36), C38(H38), C84(H84)
2.b Aromatic/amide H refined with riding coordinates:
 C51(H51), C61(H61), C14(H14), C53(H53), C8(H8), C6(H6), C16(H16), C63(H63)
2.c Idealised Me refined as rotating group:
 C43(H43A,H43B,H43C), C32(H32A,H32B,H32C), C69(H69A,H69B,H69C), C92(H92A,H92B,
 H92C), C75(H75A,H75B,H75C), C74(H74A,H74B,H74C), C72(H72A,H72B,H72C), C42(H42A,
 H42B,H42C), C46(H46A,H46B,H46C), C89(H89A,H89B,H89C), C78(H78A,H78B,H78C),
 C29(H29A,H29B,H29C), C88(H88A,H88B,H88C), C83(H83A,H83B,H83C), C76(H76A,H76B,
 H76C), C86(H86A,H86B,H86C), C26(H26A,H26B,H26C), C71(H71A,H71B,H71C), C40(H40A,
 H40B,H40C), C28(H28A,H28B,H28C), C85(H85A,H85B,H85C), C25(H25A,H25B,H25C),
 C23(H23A,H23B,H23C), C37(H37A,H37B,H37C), C44(H44A,H44B,H44C), C90(H90A,H90B,
 H90C), C30(H30A,H30B,H30C), C39(H39A,H39B,H39C)
;
_olex2_submission_special_instructions 'No special instructions were received'
_oxdiff_exptl_absorpt_empirical_details
;
Empirical correction (ABSPACK) includes:
- Absorption correction using spherical harmonics
- Frame scaling
;
_oxdiff_exptl_absorpt_empirical_full_max 1.555
_oxdiff_exptl_absorpt_empirical_full_min 0.722

loop_
_space_group_symop_operation_xyz
'x, y, z'
'-x, -y, -z'

loop_
_atom_site_label
_atom_site_type_symbol
_atom_site_fract_x
_atom_site_fract_y
_atom_site_fract_z
_atom_site_U_iso_or_equiv
_atom_site_adp_type
_atom_site_occupancy
_atom_site_site_symmetry_order
_atom_site_calc_flag
_atom_site_refinement_flags_posn
_atom_site_refinement_flags_adp
_atom_site_refinement_flags_occupancy
_atom_site_disorder_assembly
_atom_site_disorder_group
S1 S 0.43598(4) 0.50350(3) 0.56678(2) 0.02371(12) Uani 1 1 d . . . . .
S56 S 0.06463(4) 0.95296(3) 0.43383(2) 0.02263(12) Uani 1 1 d . . . . .
S18 S 0.25849(4) 0.32976(3) 0.34630(2) 0.02521(13) Uani 1 1 d . . . . .
S55 S 0.24081(4) 0.94668(3) 0.65450(2) 0.02450(12) Uani 1 1 d . . . . .
Si67 Si -0.07670(4) 1.33367(4) 0.19935(3) 0.02366(14) Uani 1 1 d . . . . .
Si21 Si -0.05389(4) -0.18714(4) 0.16479(3) 0.02705(15) Uani 1 1 d . . . . .
Si35 Si 0.57649(4) 1.06355(4) 0.79984(3) 0.02516(14) Uani 1 1 d . . . . .
Si81 Si 0.55485(4) 0.57060(4) 0.83486(3) 0.02514(14) Uani 1 1 d . . . . .
O45 O 0.28860(11) 0.52973(10) 0.37799(7) 0.0288(3) Uani 1 1 d . . . . .
O77 O 0.21074(11) 1.12313(10) 0.62291(7) 0.0291(4) Uani 1 1 d . . . . .
O91 O 0.08472(11) 0.77845(10) 0.46684(7) 0.0281(3) Uani 1 1 d . . . . .
O31 O 0.41488(11) 0.30312(10) 0.53350(7) 0.0282(3) Uani 1 1 d . . . . .
C52 C 0.30444(15) 0.69089(15) 0.69375(10) 0.0249(4) Uani 1 1 d . . . . .
C58 C 0.16312(14) 1.08869(14) 0.55861(10) 0.0227(4) Uani 1 1 d . . . . .
C51 C 0.24286(15) 0.62728(14) 0.62788(10) 0.0251(4) Uani 1 1 d . . . . .
H51 H 0.242620 0.559966 0.621555 0.030 Uiso 1 1 calc R . . . .
C49 C 0.18567(14) 0.76040(14) 0.58362(10) 0.0224(4) Uani 1 1 d . . . . .
C79 C 0.37749(16) 0.65261(15) 0.74502(10) 0.0272(5) Uani 1 1 d . . . . .
C50 C 0.18250(14) 0.66046(14) 0.57193(10) 0.0232(4) Uani 1 1 d . . . . .
C57 C 0.13725(14) 0.98218(14) 0.52535(9) 0.0219(4) Uani 1 1 d . . . . .
C61 C 0.09070(15) 1.27013(14) 0.45150(10) 0.0256(5) Uani 1 1 d . . . . .
H61 H 0.098371 1.336820 0.455700 0.031 Uiso 1 1 calc R . . . .
C4 C 0.37649(15) 0.63691(14) 0.49726(10) 0.0238(4) Uani 1 1 d . . . . .
C3 C 0.33669(14) 0.54433(14) 0.44217(10) 0.0234(4) Uani 1 1 d . . . . .
C66 C -0.04267(16) 1.27519(15) 0.27276(11) 0.0283(5) Uani 1 1 d . . . . .
C41 C 0.54670(16) 1.16104(14) 0.75343(10) 0.0282(5) Uani 1 1 d . . . . .
H41 H 0.567488 1.224325 0.791432 0.034 Uiso 1 1 calc R . . . .
C87 C 0.65043(18) 0.67712(17) 0.89198(11) 0.0365(6) Uani 1 1 d . . . . .
H87 H 0.710111 0.652457 0.921926 0.044 Uiso 1 1 calc R . . . .
C19 C 0.12207(16) -0.03401(15) 0.25418(11) 0.0285(5) Uani 1 1 d . . . . .
C64 C 0.06829(14) 1.07620(14) 0.43644(10) 0.0221(4) Uani 1 1 d . . . . .
C14 C 0.25664(15) 0.02964(14) 0.37151(11) 0.0261(5) Uani 1 1 d . . . . .
H14 H 0.257213 -0.033158 0.377484 0.031 Uiso 1 1 calc R . . . .
C59 C 0.12349(14) 1.13915(14) 0.50319(10) 0.0231(4) Uani 1 1 d . . . . .
C7 C 0.46712(15) 0.79436(14) 0.61582(10) 0.0262(5) Uani 1 1 d . . . . .
C54 C 0.24330(14) 0.82314(14) 0.64983(10) 0.0230(4) Uani 1 1 d . . . . .
C27 C -0.01348(19) -0.29290(16) 0.10768(11) 0.0367(6) Uani 1 1 d . . . . .
H27 H 0.002591 -0.268637 0.070881 0.044 Uiso 1 1 calc R . . . .
C9 C 0.43261(14) 0.62446(14) 0.56430(10) 0.0232(4) Uani 1 1 d . . . . .
C12 C 0.31421(14) 0.19677(14) 0.41663(10) 0.0230(4) Uani 1 1 d . . . . .
C73 C -0.21570(16) 1.30537(16) 0.14876(11) 0.0320(5) Uani 1 1 d . . . . .
H73 H -0.247930 1.334260 0.184796 0.038 Uiso 1 1 calc R . . . .
C68 C -0.04774(16) 1.46700(14) 0.24511(10) 0.0269(5) Uani 1 1 d . . . . .
H68 H -0.067060 1.501068 0.206756 0.032 Uiso 1 1 calc R . . . .
C34 C 0.54202(17) 0.94831(15) 0.72723(11) 0.0292(5) Uani 1 1 d . . . . .
C80 C 0.44339(16) 0.61979(15) 0.78375(10) 0.0291(5) Uani 1 1 d . . . . .
C48 C 0.13832(15) 0.81225(14) 0.53037(10) 0.0224(4) Uani 1 1 d . . . . .
C53 C 0.30303(15) 0.79004(15) 0.70614(10) 0.0243(4) Uani 1 1 d . . . . .
H53 H 0.341503 0.833373 0.751436 0.029 Uiso 1 1 calc R . . . .
C11 C 0.36149(15) 0.28924(14) 0.47008(10) 0.0232(4) Uani 1 1 d . . . . .
C2 C 0.36321(15) 0.46329(14) 0.47524(10) 0.0238(4) Uani 1 1 d . . . . .
C17 C 0.25599(15) 0.20958(14) 0.35026(10) 0.0240(4) Uani 1 1 d . . . . .
C15 C 0.19467(15) 0.04346(14) 0.30593(10) 0.0269(5) Uani 1 1 d . . . . .
C8 C 0.47908(15) 0.70231(14) 0.62402(10) 0.0239(4) Uani 1 1 d . . . . .
H8 H 0.517884 0.693123 0.669145 0.029 Uiso 1 1 calc R . . . .
C62 C 0.03317(15) 1.20651(15) 0.38443(10) 0.0251(4) Uani 1 1 d . . . . .
C65 C -0.01004(16) 1.24287(15) 0.32350(11) 0.0268(5) Uani 1 1 d . . . . .
C47 C 0.16636(14) 0.91803(14) 0.56348(9) 0.0221(4) Uani 1 1 d . . . . .
C6 C 0.40929(16) 0.80701(14) 0.54894(10) 0.0263(5) Uani 1 1 d . . . . .
H6 H 0.401171 0.870399 0.544738 0.032 Uiso 1 1 calc R . . . .
C16 C 0.19640(15) 0.13353(14) 0.29413(10) 0.0262(5) Uani 1 1 d . . . . .
H16 H 0.157864 0.142643 0.248923 0.031 Uiso 1 1 calc R . . . .
C13 C 0.31694(15) 0.10530(14) 0.42767(10) 0.0246(4) Uani 1 1 d . . . . .
C60 C 0.13668(15) 1.23857(14) 0.51181(10) 0.0241(4) Uani 1 1 d . . . . .
C10 C 0.33338(14) 0.36977(14) 0.43739(10) 0.0226(4) Uani 1 1 d . . . . .
C43 C 0.43386(17) 1.15596(17) 0.71162(12) 0.0373(6) Uani 1 1 d . . . . .
H43A H 0.410863 1.093202 0.675495 0.056 Uiso 1 1 calc GR . . . .
H43B H 0.421525 1.206946 0.687440 0.056 Uiso 1 1 calc GR . . . .
H43C H 0.397356 1.164500 0.745316 0.056 Uiso 1 1 calc GR . . . .
C32 C 0.37965(17) 0.08907(15) 0.49832(11) 0.0326(5) Uani 1 1 d . . . . .
H32A H 0.357578 0.126200 0.536934 0.049 Uiso 1 1 calc GR . . . .
H32B H 0.450092 0.109904 0.509112 0.049 Uiso 1 1 calc GR . . . .
H32C H 0.372096 0.020533 0.494889 0.049 Uiso 1 1 calc GR . . . .
C70 C 0.01029(17) 1.29059(16) 0.14812(11) 0.0324(5) Uani 1 1 d . . . . .
H70 H 0.079177 1.303757 0.185249 0.039 Uiso 1 1 calc R . . . .
C69 C 0.06440(17) 1.49440(16) 0.28811(12) 0.0355(5) Uani 1 1 d . . . . .
H69A H 0.085805 1.459577 0.324717 0.053 Uiso 1 1 calc GR . . . .
H69B H 0.076913 1.563773 0.311793 0.053 Uiso 1 1 calc GR . . . .
H69C H 0.102122 1.477372 0.255285 0.053 Uiso 1 1 calc GR . . . .
C33 C 0.51012(16) 0.87758(15) 0.67693(11) 0.0278(5) Uani 1 1 d . . . . .
C63 C 0.02142(15) 1.10762(15) 0.37643(10) 0.0245(4) Uani 1 1 d . . . . .
H63 H -0.017301 1.063741 0.331466 0.029 Uiso 1 1 calc R . . . .
C20 C 0.05636(17) -0.09693(15) 0.21521(11) 0.0301(5) Uani 1 1 d . . . . .
C92 C 0.12034(17) 0.59084(15) 0.50106(11) 0.0314(5) Uani 1 1 d . . . . .
H92A H 0.143274 0.599478 0.462810 0.047 Uiso 1 1 calc GR . . . .
H92B H 0.049928 0.602778 0.489773 0.047 Uiso 1 1 calc GR . . . .
H92C H 0.127314 0.524909 0.504413 0.047 Uiso 1 1 calc GR . . . .
C5 C 0.36356(15) 0.72930(14) 0.48867(10) 0.0249(4) Uani 1 1 d . . . . .
C22 C -0.1520(2) -0.12969(18) 0.10582(13) 0.0455(7) Uani 1 1 d . . . . .
H22 H -0.210848 -0.179203 0.077636 0.055 Uiso 1 1 calc R . . . .
C24 C -0.09850(18) -0.21091(16) 0.23613(11) 0.0350(5) Uani 1 1 d . . . . .
H24 H -0.104529 -0.146550 0.266712 0.042 Uiso 1 1 calc R . . . .
C82 C 0.51690(17) 0.51070(17) 0.89480(12) 0.0349(5) Uani 1 1 d . . . . .
H82 H 0.500029 0.563164 0.930531 0.042 Uiso 1 1 calc R . . . .
C75 C -0.2544(2) 1.35451(18) 0.08858(13) 0.0456(7) Uani 1 1 d . . . . .
H75A H -0.232957 1.423652 0.108339 0.068 Uiso 1 1 calc GR . . . .
H75B H -0.327688 1.344057 0.068567 0.068 Uiso 1 1 calc GR . . . .
H75C H -0.227396 1.327238 0.050358 0.068 Uiso 1 1 calc GR . . . .
C36 C 0.71600(17) 1.07560(16) 0.84942(11) 0.0329(5) Uani 1 1 d . . . . .
H36 H 0.747374 1.079385 0.813156 0.039 Uiso 1 1 calc R . . . .
C74 C -0.25397(19) 1.19817(18) 0.12106(13) 0.0431(6) Uani 1 1 d . . . . .
H74A H -0.229773 1.166676 0.082093 0.065 Uiso 1 1 calc GR . . . .
H74B H -0.327313 1.190683 0.102740 0.065 Uiso 1 1 calc GR . . . .
H74C H -0.229293 1.168595 0.160629 0.065 Uiso 1 1 calc GR . . . .
C38 C 0.49219(18) 1.06035(17) 0.85335(12) 0.0366(6) Uani 1 1 d . . . . .
H38 H 0.422761 1.043255 0.817062 0.044 Uiso 1 1 calc R . . . .
C72 C -0.0052(2) 1.18207(18) 0.11189(13) 0.0440(6) Uani 1 1 d . . . . .
H72A H -0.011148 1.147959 0.145935 0.066 Uiso 1 1 calc GR . . . .
H72B H 0.052190 1.162488 0.097387 0.066 Uiso 1 1 calc GR . . . .
H72C H -0.066394 1.166288 0.069156 0.066 Uiso 1 1 calc GR . . . .
C42 C 0.60519(19) 1.15755(18) 0.70258(13) 0.0402(6) Uani 1 1 d . . . . .
H42A H 0.677030 1.170000 0.730653 0.060 Uiso 1 1 calc GR . . . .
H42B H 0.585090 1.206576 0.677063 0.060 Uiso 1 1 calc GR . . . .
H42C H 0.590916 1.093848 0.667467 0.060 Uiso 1 1 calc GR . . . .
C46 C 0.30064(18) 0.74481(15) 0.41783(11) 0.0338(5) Uani 1 1 d . . . . .
H46A H 0.327345 0.713191 0.380294 0.051 Uiso 1 1 calc GR . . . .
H46B H 0.302106 0.813886 0.422516 0.051 Uiso 1 1 calc GR . . . .
H46C H 0.231508 0.717454 0.404563 0.051 Uiso 1 1 calc GR . . . .
C84 C 0.59914(18) 0.49249(17) 0.76422(11) 0.0342(5) Uani 1 1 d . . . . .
H84 H 0.604893 0.533034 0.732851 0.041 Uiso 1 1 calc R . . . .
C89 C 0.6112(2) 0.74807(19) 0.94361(13) 0.0530(8) Uani 1 1 d . . . . .
H89A H 0.547061 0.766351 0.916252 0.080 Uiso 1 1 calc GR . . . .
H89B H 0.659517 0.805518 0.968930 0.080 Uiso 1 1 calc GR . . . .
H89C H 0.601829 0.717970 0.978850 0.080 Uiso 1 1 calc GR . . . .
C78 C 0.19873(18) 1.30816(14) 0.58271(11) 0.0324(5) Uani 1 1 d . . . . .
H78A H 0.267565 1.291118 0.597049 0.049 Uiso 1 1 calc GR . . . .
H78B H 0.170463 1.305218 0.619687 0.049 Uiso 1 1 calc GR . . . .
H78C H 0.198592 1.373477 0.577601 0.049 Uiso 1 1 calc GR . . . .
C29 C -0.0980(2) -0.37503(18) 0.06477(14) 0.0508(7) Uani 1 1 d . . . . .
H29A H -0.114681 -0.403935 0.098187 0.076 Uiso 1 1 calc GR . . . .
H29B H -0.076122 -0.423943 0.031357 0.076 Uiso 1 1 calc GR . . . .
H29C H -0.157212 -0.349616 0.037382 0.076 Uiso 1 1 calc GR . . . .
C88 C 0.6854(2) 0.7269(2) 0.84529(14) 0.0536(8) Uani 1 1 d . . . . .
H88A H 0.711507 0.680068 0.813402 0.080 Uiso 1 1 calc GR . . . .
H88B H 0.738232 0.779033 0.876605 0.080 Uiso 1 1 calc GR . . . .
H88C H 0.628802 0.753460 0.816115 0.080 Uiso 1 1 calc GR . . . .
C83 C 0.4228(2) 0.4385(2) 0.85567(15) 0.0531(8) Uani 1 1 d . . . . .
H83A H 0.369082 0.468627 0.827121 0.080 Uiso 1 1 calc GR . . . .
H83B H 0.401649 0.418879 0.891256 0.080 Uiso 1 1 calc GR . . . .
H83C H 0.437636 0.381948 0.823635 0.080 Uiso 1 1 calc GR . . . .
C76 C -0.1081(2) 1.50112(16) 0.29438(13) 0.0405(6) Uani 1 1 d . . . . .
H76A H -0.179645 1.490086 0.265475 0.061 Uiso 1 1 calc GR . . . .
H76B H -0.089246 1.569917 0.318918 0.061 Uiso 1 1 calc GR . . . .
H76C H -0.094068 1.465242 0.330377 0.061 Uiso 1 1 calc GR . . . .
C86 C 0.5236(2) 0.40642(17) 0.71481(12) 0.0453(7) Uani 1 1 d . . . . .
H86A H 0.522628 0.359385 0.741290 0.068 Uiso 1 1 calc GR . . . .
H86B H 0.542677 0.376656 0.672922 0.068 Uiso 1 1 calc GR . . . .
H86C H 0.456906 0.427883 0.698434 0.068 Uiso 1 1 calc GR . . . .
C26 C -0.0226(2) -0.25750(17) 0.28641(12) 0.0473(7) Uani 1 1 d . . . . .
H26A H -0.020857 -0.324402 0.260544 0.071 Uiso 1 1 calc GR . . . .
H26B H -0.041912 -0.255846 0.328263 0.071 Uiso 1 1 calc GR . . . .
H26C H 0.043846 -0.222208 0.302756 0.071 Uiso 1 1 calc GR . . . .
C71 C 0.0119(2) 1.34710(19) 0.09456(13) 0.0456(7) Uani 1 1 d . . . . .
H71A H -0.053143 1.334418 0.055314 0.068 Uiso 1 1 calc GR . . . .
H71B H 0.064395 1.326820 0.074583 0.068 Uiso 1 1 calc GR . . . .
H71C H 0.025495 1.416054 0.119683 0.068 Uiso 1 1 calc GR . . . .
C40 C 0.5102(2) 0.9817(2) 0.89190(15) 0.0557(8) Uani 1 1 d . . . . .
H40A H 0.512902 0.920625 0.858076 0.084 Uiso 1 1 calc GR . . . .
H40B H 0.455422 0.974823 0.909660 0.084 Uiso 1 1 calc GR . . . .
H40C H 0.573688 0.999115 0.932680 0.084 Uiso 1 1 calc GR . . . .
C28 C 0.0815(2) -0.3318(2) 0.14762(17) 0.0570(8) Uani 1 1 d . . . . .
H28A H 0.134188 -0.278390 0.175715 0.085 Uiso 1 1 calc GR . . . .
H28B H 0.103617 -0.377555 0.112581 0.085 Uiso 1 1 calc GR . . . .
H28C H 0.067519 -0.364238 0.180182 0.085 Uiso 1 1 calc GR . . . .
C85 C 0.7034(2) 0.4600(2) 0.79414(15) 0.0528(7) Uani 1 1 d . . . . .
H85A H 0.751058 0.516165 0.825653 0.079 Uiso 1 1 calc GR . . . .
H85B H 0.725274 0.428141 0.754014 0.079 Uiso 1 1 calc GR . . . .
H85C H 0.700489 0.415022 0.821826 0.079 Uiso 1 1 calc GR . . . .
C25 C -0.2026(2) -0.2681(2) 0.20699(15) 0.0540(8) Uani 1 1 d . . . . .
H25A H -0.250199 -0.238468 0.173735 0.081 Uiso 1 1 calc GR . . . .
H25B H -0.224957 -0.267724 0.247325 0.081 Uiso 1 1 calc GR . . . .
H25C H -0.198719 -0.334577 0.181365 0.081 Uiso 1 1 calc GR . . . .
C23 C -0.1160(3) -0.0993(2) 0.05137(15) 0.0689(11) Uani 1 1 d . . . . .
H23A H -0.054778 -0.054699 0.077219 0.103 Uiso 1 1 calc GR . . . .
H23B H -0.167970 -0.067531 0.022911 0.103 Uiso 1 1 calc GR . . . .
H23C H -0.102082 -0.156259 0.019111 0.103 Uiso 1 1 calc GR . . . .
C37 C 0.7555(2) 0.9901(2) 0.87590(16) 0.0562(8) Uani 1 1 d . . . . .
H37A H 0.733547 0.987069 0.915844 0.084 Uiso 1 1 calc GR . . . .
H37B H 0.828755 0.997354 0.892609 0.084 Uiso 1 1 calc GR . . . .
H37C H 0.729523 0.930762 0.836312 0.084 Uiso 1 1 calc GR . . . .
C44 C 0.7538(2) 1.1702(2) 0.90991(15) 0.0579(8) Uani 1 1 d . . . . .
H44A H 0.727365 1.223885 0.891244 0.087 Uiso 1 1 calc GR . . . .
H44B H 0.827097 1.178994 0.927464 0.087 Uiso 1 1 calc GR . . . .
H44C H 0.731065 1.168114 0.949678 0.087 Uiso 1 1 calc GR . . . .
C90 C 0.6022(2) 0.4646(2) 0.93900(16) 0.0561(8) Uani 1 1 d . . . . .
H90A H 0.620233 0.410994 0.906456 0.084 Uiso 1 1 calc GR . . . .
H90B H 0.580601 0.440801 0.972737 0.084 Uiso 1 1 calc GR . . . .
H90C H 0.660487 0.512651 0.966109 0.084 Uiso 1 1 calc GR . . . .
C30 C -0.1882(3) -0.0445(2) 0.14957(19) 0.0672(10) Uani 1 1 d . . . . .
H30A H -0.213186 -0.065514 0.182966 0.101 Uiso 1 1 calc GR . . . .
H30B H -0.242086 -0.019567 0.116780 0.101 Uiso 1 1 calc GR . . . .
H30C H -0.132490 0.006194 0.177046 0.101 Uiso 1 1 calc GR . . . .
C39 C 0.4908(3) 1.1582(2) 0.90550(15) 0.0550(8) Uani 1 1 d . . . . .
H39A H 0.556138 1.176978 0.944334 0.083 Uiso 1 1 calc GR . . . .
H39B H 0.438867 1.153192 0.926209 0.083 Uiso 1 1 calc GR . . . .
H39C H 0.476466 1.206875 0.879136 0.083 Uiso 1 1 calc GR . . . .

loop_
_atom_site_aniso_label
_atom_site_aniso_U_11
_atom_site_aniso_U_22
_atom_site_aniso_U_33
_atom_site_aniso_U_23
_atom_site_aniso_U_13
_atom_site_aniso_U_12
S1 0.0276(2) 0.0169(2) 0.0253(2) 0.00482(16) 0.00845(18) 0.0005(2)
S56 0.0260(2) 0.0189(2) 0.0242(2) 0.00955(16) 0.00769(18) 0.0042(2)
S18 0.0274(2) 0.0181(2) 0.0263(2) 0.00557(16) 0.00512(19) 0.0003(2)
S55 0.0266(2) 0.0190(2) 0.0255(2) 0.00906(16) 0.00396(18) 0.0021(2)
Si67 0.0273(3) 0.0218(3) 0.0244(2) 0.01114(19) 0.0086(2) 0.0059(2)
Si21 0.0280(3) 0.0209(3) 0.0266(2) 0.00667(19) 0.0026(2) -0.0023(3)
Si35 0.0287(3) 0.0188(2) 0.0253(2) 0.00281(18) 0.0089(2) 0.0005(2)
Si81 0.0260(3) 0.0230(3) 0.0250(2) 0.01054(19) 0.0042(2) 0.0050(3)
O45 0.0304(7) 0.0227(7) 0.0294(7) 0.0076(5) 0.0054(6) 0.0023(7)
O77 0.0316(8) 0.0246(7) 0.0275(7) 0.0090(5) 0.0045(6) 0.0017(7)
O91 0.0322(7) 0.0241(7) 0.0254(6) 0.0083(5) 0.0058(6) 0.0033(7)
O31 0.0329(8) 0.0232(7) 0.0255(7) 0.0061(5) 0.0071(6) 0.0004(7)
C52 0.0219(9) 0.0283(10) 0.0309(9) 0.0162(8) 0.0113(8) 0.0077(9)
C58 0.0205(9) 0.0228(10) 0.0292(9) 0.0113(7) 0.0110(8) 0.0057(9)
C51 0.0264(10) 0.0217(9) 0.0324(9) 0.0120(7) 0.0135(8) 0.0046(9)
C49 0.0195(9) 0.0250(10) 0.0264(9) 0.0123(7) 0.0089(7) 0.0052(9)
C79 0.0285(10) 0.0274(10) 0.0298(9) 0.0131(8) 0.0115(8) 0.0058(10)
C50 0.0228(9) 0.0224(9) 0.0289(9) 0.0108(7) 0.0118(8) 0.0050(9)
C57 0.0202(8) 0.0214(9) 0.0257(9) 0.0090(7) 0.0082(7) 0.0032(8)
C61 0.0306(10) 0.0198(9) 0.0348(10) 0.0128(8) 0.0182(9) 0.0072(10)
C4 0.0233(9) 0.0208(9) 0.0286(9) 0.0050(7) 0.0123(8) 0.0013(9)
C3 0.0210(9) 0.0195(9) 0.0293(9) 0.0048(7) 0.0100(8) 0.0002(9)
C66 0.0315(10) 0.0249(10) 0.0323(10) 0.0127(8) 0.0124(8) 0.0050(10)
C41 0.0304(11) 0.0183(9) 0.0328(10) 0.0047(7) 0.0091(8) 0.0011(9)
C87 0.0362(12) 0.0323(11) 0.0335(10) 0.0113(8) 0.0016(9) 0.0000(11)
C19 0.0308(11) 0.0210(9) 0.0341(10) 0.0053(8) 0.0139(9) 0.0019(10)
C64 0.0225(9) 0.0199(9) 0.0299(9) 0.0123(7) 0.0127(8) 0.0064(9)
C14 0.0280(10) 0.0169(9) 0.0367(10) 0.0063(7) 0.0163(9) 0.0030(9)
C59 0.0222(9) 0.0244(10) 0.0277(9) 0.0115(7) 0.0119(8) 0.0054(9)
C7 0.0265(10) 0.0203(9) 0.0323(10) 0.0014(7) 0.0157(8) -0.0015(9)
C54 0.0235(9) 0.0202(9) 0.0288(9) 0.0107(7) 0.0109(8) 0.0033(9)
C27 0.0446(13) 0.0267(11) 0.0327(10) 0.0026(8) 0.0104(10) -0.0018(12)
C9 0.0234(9) 0.0172(9) 0.0308(9) 0.0063(7) 0.0122(8) 0.0022(9)
C12 0.0230(9) 0.0190(9) 0.0265(9) 0.0033(7) 0.0106(8) -0.0001(9)
C73 0.0313(11) 0.0318(11) 0.0316(10) 0.0118(8) 0.0074(9) 0.0042(10)
C68 0.0313(11) 0.0227(9) 0.0296(9) 0.0123(7) 0.0105(8) 0.0061(10)
C34 0.0324(11) 0.0217(10) 0.0326(10) 0.0052(8) 0.0121(9) 0.0017(10)
C80 0.0315(11) 0.0262(10) 0.0296(9) 0.0114(8) 0.0080(9) 0.0039(10)
C48 0.0229(9) 0.0215(9) 0.0261(9) 0.0107(7) 0.0094(8) 0.0051(9)
C53 0.0220(9) 0.0270(10) 0.0261(9) 0.0115(7) 0.0077(8) 0.0046(9)
C11 0.0246(9) 0.0174(9) 0.0286(9) 0.0046(7) 0.0120(8) 0.0013(9)
C2 0.0239(9) 0.0205(9) 0.0266(9) 0.0053(7) 0.0097(8) 0.0004(9)
C17 0.0232(9) 0.0182(9) 0.0311(9) 0.0054(7) 0.0113(8) 0.0019(9)
C15 0.0253(10) 0.0217(9) 0.0320(9) 0.0009(7) 0.0134(8) -0.0018(9)
C8 0.0250(9) 0.0203(9) 0.0268(9) 0.0046(7) 0.0112(8) 0.0028(9)
C62 0.0262(9) 0.0264(10) 0.0310(9) 0.0156(8) 0.0145(8) 0.0083(10)
C65 0.0286(10) 0.0234(9) 0.0337(10) 0.0115(8) 0.0147(8) 0.0068(10)
C47 0.0209(9) 0.0224(9) 0.0246(8) 0.0082(7) 0.0089(7) 0.0035(9)
C6 0.0320(11) 0.0162(9) 0.0355(10) 0.0066(7) 0.0185(9) 0.0046(10)
C16 0.0249(10) 0.0237(10) 0.0278(9) 0.0041(7) 0.0090(8) 0.0006(9)
C13 0.0253(9) 0.0213(9) 0.0302(9) 0.0076(7) 0.0132(8) 0.0040(9)
C60 0.0244(9) 0.0231(10) 0.0298(9) 0.0098(7) 0.0138(8) 0.0054(9)
C10 0.0214(9) 0.0195(9) 0.0268(9) 0.0057(7) 0.0089(7) 0.0020(9)
C43 0.0332(12) 0.0294(11) 0.0453(12) 0.0137(9) 0.0065(10) 0.0044(11)
C32 0.0368(11) 0.0255(10) 0.0346(10) 0.0116(8) 0.0092(9) 0.0005(10)
C70 0.0363(11) 0.0327(11) 0.0328(10) 0.0123(8) 0.0154(9) 0.0079(11)
C69 0.0351(12) 0.0287(11) 0.0386(11) 0.0102(8) 0.0069(9) 0.0013(11)
C33 0.0295(10) 0.0192(9) 0.0368(10) 0.0061(8) 0.0155(9) 0.0044(10)
C63 0.0250(9) 0.0256(10) 0.0267(9) 0.0103(7) 0.0115(8) 0.0052(9)
C20 0.0327(11) 0.0231(10) 0.0325(10) 0.0065(8) 0.0098(9) 0.0013(10)
C92 0.0352(11) 0.0225(10) 0.0326(10) 0.0069(8) 0.0076(9) 0.0020(10)
C5 0.0270(10) 0.0216(9) 0.0303(9) 0.0074(7) 0.0152(8) 0.0037(9)
C22 0.0442(14) 0.0341(12) 0.0456(13) 0.0170(10) -0.0045(11) 0.0021(13)
C24 0.0407(12) 0.0275(10) 0.0342(10) 0.0056(8) 0.0127(9) -0.0049(11)
C82 0.0363(12) 0.0378(12) 0.0352(10) 0.0188(9) 0.0116(9) 0.0057(11)
C75 0.0451(14) 0.0410(13) 0.0401(12) 0.0182(10) -0.0035(11) 0.0051(13)
C36 0.0301(11) 0.0337(11) 0.0325(10) 0.0088(8) 0.0082(9) 0.0061(11)
C74 0.0385(13) 0.0378(13) 0.0485(13) 0.0153(10) 0.0073(11) -0.0018(12)
C38 0.0391(12) 0.0338(12) 0.0374(11) 0.0055(9) 0.0177(10) -0.0003(11)
C72 0.0508(15) 0.0378(13) 0.0450(13) 0.0079(10) 0.0216(12) 0.0124(13)
C42 0.0468(14) 0.0358(12) 0.0477(13) 0.0186(10) 0.0235(11) 0.0082(12)
C46 0.0443(13) 0.0246(10) 0.0346(10) 0.0122(8) 0.0135(10) 0.0063(11)
C84 0.0396(12) 0.0323(11) 0.0321(10) 0.0121(8) 0.0119(9) 0.0112(12)
C89 0.0625(18) 0.0392(14) 0.0389(12) -0.0031(10) 0.0056(12) -0.0022(15)
C78 0.0442(13) 0.0214(10) 0.0310(10) 0.0078(8) 0.0120(9) 0.0020(11)
C29 0.0599(17) 0.0323(12) 0.0446(13) -0.0025(10) 0.0089(12) -0.0077(13)
C88 0.0569(16) 0.0436(14) 0.0535(14) 0.0188(11) 0.0074(13) -0.0162(14)
C83 0.0517(15) 0.0498(15) 0.0622(16) 0.0259(13) 0.0181(13) -0.0081(15)
C76 0.0517(15) 0.0267(11) 0.0503(13) 0.0089(9) 0.0284(12) 0.0084(12)
C86 0.0690(18) 0.0260(11) 0.0357(11) 0.0078(9) 0.0123(12) 0.0099(13)
C26 0.0717(18) 0.0310(12) 0.0339(11) 0.0121(9) 0.0100(12) -0.0055(14)
C71 0.0606(16) 0.0489(14) 0.0414(12) 0.0182(10) 0.0314(12) 0.0100(14)
C40 0.0668(18) 0.0605(17) 0.0531(15) 0.0268(13) 0.0296(14) 0.0020(17)
C28 0.0513(17) 0.0425(15) 0.0663(18) 0.0016(13) 0.0173(14) 0.0138(15)
C85 0.0503(16) 0.0646(18) 0.0486(14) 0.0196(13) 0.0203(13) 0.0341(17)
C25 0.0488(15) 0.0567(17) 0.0549(15) 0.0082(12) 0.0225(12) -0.0165(15)
C23 0.100(3) 0.0559(17) 0.0458(15) 0.0326(13) 0.0059(16) 0.0054(19)
C37 0.0485(15) 0.0597(18) 0.0613(16) 0.0319(14) 0.0089(14) 0.0121(16)
C44 0.0466(15) 0.0539(17) 0.0465(14) -0.0034(12) -0.0036(12) -0.0063(15)
C90 0.0513(15) 0.072(2) 0.0596(16) 0.0498(15) 0.0143(13) 0.0158(16)
C30 0.061(2) 0.0466(17) 0.087(2) 0.0292(16) 0.0091(18) 0.0216(18)
C39 0.0678(19) 0.0480(15) 0.0542(15) -0.0002(12) 0.0388(15) 0.0064(16)

loop_
_atom_type_symbol
_atom_type_description
_atom_type_scat_dispersion_real
_atom_type_scat_dispersion_imag
_atom_type_scat_source
C C 0.0181 0.0091 'International Tables Vol C Tables 4.2.6.8 and 6.1.1.4'
H H 0.0000 0.0000 'International Tables Vol C Tables 4.2.6.8 and 6.1.1.4'
O O 0.0492 0.0322 'International Tables Vol C Tables 4.2.6.8 and 6.1.1.4'
S S 0.3331 0.5567 'International Tables Vol C Tables 4.2.6.8 and 6.1.1.4'
Si Si 0.2541 0.3302 'International Tables Vol C Tables 4.2.6.8 and 6.1.1.4'

loop_
_geom_angle_atom_site_label_1
_geom_angle_atom_site_label_2
_geom_angle_atom_site_label_3
_geom_angle
_geom_angle_site_symmetry_1
_geom_angle_site_symmetry_3
_geom_angle_publ_flag
C2 S1 C9 90.91(9) . . ?
C57 S56 C64 90.86(9) . . ?
C10 S18 C17 90.79(9) . . ?
C47 S55 C54 90.66(9) . . ?
C66 Si67 C73 108.19(9) . . ?
C66 Si67 C68 105.86(9) . . ?
C66 Si67 C70 104.58(10) . . ?
C73 Si67 C70 117.97(10) . . ?
C68 Si67 C73 108.92(10) . . ?
C68 Si67 C70 110.56(9) . . ?
C20 Si21 C27 107.59(11) . . ?
C20 Si21 C22 107.49(10) . . ?
C20 Si21 C24 104.82(9) . . ?
C22 Si21 C27 110.41(12) . . ?
C22 Si21 C24 109.26(13) . . ?
C24 Si21 C27 116.75(10) . . ?
C41 Si35 C36 108.80(9) . . ?
C41 Si35 C38 110.33(11) . . ?
C34 Si35 C41 106.19(9) . . ?
C34 Si35 C36 107.93(11) . . ?
C34 Si35 C38 105.50(10) . . ?
C38 Si35 C36 117.47(10) . . ?
C87 Si81 C82 109.82(10) . . ?
C80 Si81 C87 106.13(10) . . ?
C80 Si81 C82 107.68(10) . . ?
C80 Si81 C84 105.05(10) . . ?
C84 Si81 C87 110.20(11) . . ?
C84 Si81 C82 117.26(11) . . ?
C51 C52 C79 118.84(19) . . ?
C53 C52 C51 120.69(17) . . ?
C53 C52 C79 120.08(17) . . ?
O77 C58 C57 121.72(16) . . ?
O77 C58 C59 128.31(18) . . ?
C59 C58 C57 109.98(15) . . ?
C50 C51 C52 121.60(18) . . ?
C50 C49 C48 127.18(17) . . ?
C54 C49 C50 121.09(17) . . ?
C54 C49 C48 111.59(17) . . ?
C80 C79 C52 174.1(2) . . ?
C51 C50 C49 117.17(17) . . ?
C51 C50 C92 120.49(18) . . ?
C49 C50 C92 122.29(17) . . ?
C58 C57 S56 112.24(13) . . ?
C47 C57 S56 124.99(15) . . ?
C47 C57 C58 122.76(16) . . ?
C60 C61 C62 122.07(17) . . ?
C9 C4 C3 111.65(17) . . ?
C9 C4 C5 120.74(17) . . ?
C5 C4 C3 127.62(17) . . ?
O45 C3 C4 128.28(19) . . ?
O45 C3 C2 121.54(17) . . ?
C4 C3 C2 110.18(16) . . ?
C65 C66 Si67 172.62(18) . . ?
C43 C41 Si35 111.91(13) . . ?
C42 C41 Si35 111.40(17) . . ?
C42 C41 C43 109.87(18) . . ?
C89 C87 Si81 111.37(17) . . ?
C89 C87 C88 111.2(2) . . ?
C88 C87 Si81 111.64(15) . . ?
C20 C19 C15 173.9(2) . . ?
C59 C64 S56 114.89(13) . . ?
C63 C64 S56 122.81(14) . . ?
C63 C64 C59 122.30(17) . . ?
C13 C14 C15 121.68(18) . . ?
C64 C59 C58 111.94(16) . . ?
C64 C59 C60 120.68(16) . . ?
C60 C59 C58 127.38(17) . . ?
C8 C7 C6 120.47(17) . . ?
C8 C7 C33 120.16(18) . . ?
C6 C7 C33 119.30(19) . . ?
C49 C54 S55 115.09(14) . . ?
C53 C54 S55 123.03(14) . . ?
C53 C54 C49 121.76(18) . . ?
C29 C27 Si21 112.8(2) . . ?
C28 C27 Si21 115.36(17) . . ?
C28 C27 C29 110.4(2) . . ?
C4 C9 S1 114.85(14) . . ?
C8 C9 S1 123.53(15) . . ?
C8 C9 C4 121.60(18) . . ?
C17 C12 C11 111.46(17) . . ?
C17 C12 C13 120.78(16) . . ?
C13 C12 C11 127.60(17) . . ?
C75 C73 Si67 113.26(15) . . ?
C75 C73 C74 110.96(18) . . ?
C74 C73 Si67 115.11(18) . . ?
C69 C68 Si67 111.39(16) . . ?
C76 C68 Si67 111.45(13) . . ?
C76 C68 C69 110.03(18) . . ?
C33 C34 Si35 172.9(2) . . ?
C79 C80 Si81 171.8(2) . . ?
O91 C48 C49 128.08(18) . . ?
O91 C48 C47 121.77(17) . . ?
C49 C48 C47 110.13(15) . . ?
C54 C53 C52 117.54(17) . . ?
O31 C11 C12 127.75(18) . . ?
O31 C11 C10 121.99(17) . . ?
C12 C11 C10 110.23(16) . . ?
C3 C2 S1 112.32(13) . . ?
C10 C2 S1 124.69(15) . . ?
C10 C2 C3 122.99(17) . . ?
C12 C17 S18 114.91(13) . . ?
C16 C17 S18 123.46(15) . . ?
C16 C17 C12 121.50(18) . . ?
C14 C15 C19 119.13(17) . . ?
C16 C15 C19 120.13(18) . . ?
C16 C15 C14 120.43(16) . . ?
C9 C8 C7 118.01(17) . . ?
C61 C62 C65 119.58(17) . . ?
C63 C62 C61 120.24(17) . . ?
C63 C62 C65 120.13(17) . . ?
C66 C65 C62 177.4(2) . . ?
C57 C47 S55 125.16(15) . . ?
C57 C47 C48 122.44(16) . . ?
C48 C47 S55 112.39(13) . . ?
C5 C6 C7 121.80(19) . . ?
C17 C16 C15 118.05(17) . . ?
C14 C13 C12 117.41(17) . . ?
C14 C13 C32 120.54(17) . . ?
C12 C13 C32 122.01(16) . . ?
C61 C60 C59 117.11(17) . . ?
C61 C60 C78 120.92(17) . . ?
C59 C60 C78 121.97(17) . . ?
C11 C10 S18 112.47(13) . . ?
C2 C10 S18 124.66(15) . . ?
C2 C10 C11 122.87(17) . . ?
C72 C70 Si67 114.01(16) . . ?
C72 C70 C71 111.10(19) . . ?
C71 C70 Si67 113.76(18) . . ?
C34 C33 C7 177.2(3) . . ?
C64 C63 C62 117.58(17) . . ?
C19 C20 Si21 171.7(2) . . ?
C4 C5 C46 121.85(17) . . ?
C6 C5 C4 117.37(18) . . ?
C6 C5 C46 120.76(19) . . ?
C23 C22 Si21 111.8(2) . . ?
C30 C22 Si21 112.41(18) . . ?
C30 C22 C23 110.4(2) . . ?
C26 C24 Si21 112.40(18) . . ?
C26 C24 C25 110.31(19) . . ?
C25 C24 Si21 114.75(16) . . ?
C83 C82 Si81 114.47(15) . . ?
C90 C82 Si81 112.99(17) . . ?
C90 C82 C83 110.3(2) . . ?
C37 C36 Si35 115.33(16) . . ?
C37 C36 C44 111.3(2) . . ?
C44 C36 Si35 112.6(2) . . ?
C40 C38 Si35 113.8(2) . . ?
C40 C38 C39 111.0(2) . . ?
C39 C38 Si35 114.07(16) . . ?
C86 C84 Si81 112.72(19) . . ?
C86 C84 C85 110.5(2) . . ?
C85 C84 Si81 114.47(17) . . ?

loop_
_geom_bond_atom_site_label_1
_geom_bond_atom_site_label_2
_geom_bond_distance
_geom_bond_site_symmetry_2
_geom_bond_publ_flag
S1 C9 1.7686(19) . ?
S1 C2 1.7448(18) . ?
S56 C57 1.7441(17) . ?
S56 C64 1.7735(19) . ?
S18 C17 1.7663(19) . ?
S18 C10 1.7447(18) . ?
S55 C54 1.7699(19) . ?
S55 C47 1.7423(18) . ?
Si67 C66 1.8465(19) . ?
Si67 C73 1.886(2) . ?
Si67 C68 1.886(2) . ?
Si67 C70 1.890(3) . ?
Si21 C27 1.890(3) . ?
Si21 C20 1.8478(19) . ?
Si21 C22 1.879(3) . ?
Si21 C24 1.884(2) . ?
Si35 C41 1.880(2) . ?
Si35 C34 1.853(2) . ?
Si35 C36 1.889(2) . ?
Si35 C38 1.887(2) . ?
Si81 C87 1.885(2) . ?
Si81 C80 1.852(2) . ?
Si81 C82 1.886(2) . ?
Si81 C84 1.881(3) . ?
O45 C3 1.221(2) . ?
O77 C58 1.222(2) . ?
O91 C48 1.229(2) . ?
O31 C11 1.227(2) . ?
C52 C51 1.407(3) . ?
C52 C79 1.443(3) . ?
C52 C53 1.394(3) . ?
C58 C57 1.501(3) . ?
C58 C59 1.470(2) . ?
C51 C50 1.387(3) . ?
C49 C50 1.403(3) . ?
C49 C54 1.390(3) . ?
C49 C48 1.470(2) . ?
C79 C80 1.203(3) . ?
C50 C92 1.504(3) . ?
C57 C47 1.349(3) . ?
C61 C62 1.406(3) . ?
C61 C60 1.388(3) . ?
C4 C3 1.468(3) . ?
C4 C9 1.399(3) . ?
C4 C5 1.403(3) . ?
C3 C2 1.496(3) . ?
C66 C65 1.206(3) . ?
C41 C43 1.540(3) . ?
C41 C42 1.530(3) . ?
C87 C89 1.524(4) . ?
C87 C88 1.538(3) . ?
C19 C15 1.440(2) . ?
C19 C20 1.203(3) . ?
C64 C59 1.390(3) . ?
C64 C63 1.385(3) . ?
C14 C15 1.406(3) . ?
C14 C13 1.386(3) . ?
C59 C60 1.408(3) . ?
C7 C8 1.394(3) . ?
C7 C6 1.404(3) . ?
C7 C33 1.441(3) . ?
C54 C53 1.389(3) . ?
C27 C29 1.536(3) . ?
C27 C28 1.528(4) . ?
C9 C8 1.388(3) . ?
C12 C11 1.472(2) . ?
C12 C17 1.398(3) . ?
C12 C13 1.402(3) . ?
C73 C75 1.532(3) . ?
C73 C74 1.533(3) . ?
C68 C69 1.534(3) . ?
C68 C76 1.527(3) . ?
C34 C33 1.201(3) . ?
C48 C47 1.494(3) . ?
C11 C10 1.488(3) . ?
C2 C10 1.355(3) . ?
C17 C16 1.386(3) . ?
C15 C16 1.391(3) . ?
C62 C65 1.433(3) . ?
C62 C63 1.402(3) . ?
C6 C5 1.391(3) . ?
C13 C32 1.506(3) . ?
C60 C78 1.504(3) . ?
C70 C72 1.531(3) . ?
C70 C71 1.539(3) . ?
C5 C46 1.505(3) . ?
C22 C23 1.531(4) . ?
C22 C30 1.527(5) . ?
C24 C26 1.524(3) . ?
C24 C25 1.540(3) . ?
C82 C83 1.533(3) . ?
C82 C90 1.530(3) . ?
C36 C37 1.520(4) . ?
C36 C44 1.533(3) . ?
C38 C40 1.529(3) . ?
C38 C39 1.540(4) . ?
C84 C86 1.524(3) . ?
C84 C85 1.537(4) . ?
